data_4323323
loop_
_publ_author_name
'Christian Limberg'
'Michael B\"uchner'
'Katja Heinze'
'Olaf Walter'

_publ_section_title
;
 The [Cl2OMo(\m-OC2H5)2(\m-HOC2H5)MoOCl2]/PMe3 System: A Chameleon
 Yielding the X-ray Structures of MoOCl2(PMe3)3, MoOCl3(PMe3)2,
 Mo4O4Cl4(\m2-OEt)4(PMe3)2(\m3-O)2, and MoOCl3(OPMe3)(PMe3)
;
_journal_name_full 'Inorganic Chemistry'
_journal_page_first 872
_journal_page_last 879
_journal_paper_doi 10.1021/ic961046p
_journal_volume 36
_journal_year 1997
_chemical_formula_sum 'C7 H19 Cl2 Mo2 O5 P'
_chemical_formula_weight 476.97
_chemical_name_systematic
; 
 ? 
;
_space_group_IT_number 14
_symmetry_cell_setting monoclinic
_symmetry_space_group_name_Hall '-P 2ybc'
_symmetry_space_group_name_H-M 'P 1 21/c 1'
_atom_sites_solution_hydrogens geom
_atom_sites_solution_primary direct
_atom_sites_solution_secondary difmap
_audit_creation_method SHELXL
_cell_angle_alpha 90.00
_cell_angle_beta 109.838(11)
_cell_angle_gamma 90.00
_cell_formula_units_Z 4
_cell_length_a 11.1763(15)
_cell_length_b 11.616(2)
_cell_length_c 12.771(3)
_cell_measurement_temperature 293(2)
_cell_volume 1559.6(5)
_computing_structure_refinement 'SHELXL-93 (Sheldrick, 1993)'
_computing_structure_solution 'SHELXS-86 (Sheldrick, 1990)'
_diffrn_ambient_temperature 293(2)
_diffrn_radiation_monochromator graphite
_diffrn_radiation_source 'fine-focus sealed tube'
_diffrn_radiation_type MoK\a
_diffrn_radiation_wavelength 0.71073
_diffrn_reflns_av_R_equivalents 0.0804
_diffrn_reflns_av_sigmaI/netI 0.1974
_diffrn_reflns_limit_h_max 13
_diffrn_reflns_limit_h_min -12
_diffrn_reflns_limit_k_max 13
_diffrn_reflns_limit_k_min -1
_diffrn_reflns_limit_l_max 14
_diffrn_reflns_limit_l_min -15
_diffrn_reflns_number 2897
_diffrn_reflns_theta_max 25.00
_diffrn_reflns_theta_min 1.94
_exptl_absorpt_coefficient_mu 2.057
_exptl_crystal_density_diffrn 2.031
_exptl_crystal_F_000 936
_refine_diff_density_max 1.132
_refine_diff_density_min -1.040
_refine_diff_density_rms 0.225
_refine_ls_extinction_method none
_refine_ls_goodness_of_fit_all 0.952
_refine_ls_goodness_of_fit_obs 1.018
_refine_ls_matrix_type full
_refine_ls_number_parameters 161
_refine_ls_number_reflns 2749
_refine_ls_number_restraints 0
_refine_ls_restrained_S_all 0.954
_refine_ls_restrained_S_obs 1.018
_refine_ls_R_factor_all 0.1801
_refine_ls_R_factor_obs 0.0798
_refine_ls_shift/esd_max 0.147
_refine_ls_shift/esd_mean 0.009
_refine_ls_structure_factor_coef Fsqd
_refine_ls_weighting_details 'w=1/[\s^2^(Fo^2^)+(0.0857P)^2^+5.6145P] where P=(Fo^2^+2Fc^2^)/3'
_refine_ls_weighting_scheme calc
_refine_ls_wR_factor_all 0.2110
_refine_ls_wR_factor_obs 0.1566
_reflns_number_observed 1379
_reflns_number_total 2750
_reflns_observed_criterion >2sigma(I)
_cod_data_source_file ic961046p_2.cif
_cod_data_source_block liss
_cod_depositor_comments
;
The following automatic conversions were performed:

'_refine_ls_weighting_scheme' value 'calc
w=1/[\s^2^(Fo^2^)+(0.0857P)^2^+5.6145P] where P=(Fo^2^+2Fc^2^)/3' was
changed to 'calc'. New tag '_refine_ls_weighting_details' was
created. The value of the new tag was set to
'w=1/[\s^2^(Fo^2^)+(0.0857P)^2^+5.6145P] where P=(Fo^2^+2Fc^2^)/3'.

Automatic conversion script
Id: cif_fix_values 3143 2015-03-26 13:38:13Z robertas 
;
_cod_original_cell_volume 1559.5(5)
_cod_database_code 4323323

loop_
_symmetry_equiv_pos_as_xyz
'x, y, z'
'-x, y+1/2, -z+1/2'
'-x, -y, -z'
'x, -y-1/2, z-1/2'

loop_
_atom_site_aniso_label
_atom_site_aniso_U_11
_atom_site_aniso_U_22
_atom_site_aniso_U_33
_atom_site_aniso_U_23
_atom_site_aniso_U_13
_atom_site_aniso_U_12
Mo1 0.0212(9) 0.0254(9) 0.0305(9) -0.0051(8) 0.0100(7) -0.0030(7)
Mo2 0.0232(9) 0.0249(9) 0.0267(9) -0.0039(7) 0.0122(7) -0.0051(7)
Cl1 0.036(3) 0.037(3) 0.057(4) 0.005(3) 0.003(3) 0.005(2)
Cl2 0.026(3) 0.049(3) 0.044(3) -0.005(2) 0.019(2) -0.008(2)
P1 0.034(3) 0.028(3) 0.047(3) -0.001(3) 0.018(3) -0.002(2)
O1 0.018(6) 0.025(7) 0.020(6) -0.005(5) 0.010(5) -0.011(5)
O2 0.018(6) 0.034(7) 0.033(7) -0.008(6) 0.021(6) -0.001(6)
O3 0.029(7) 0.038(8) 0.032(7) -0.007(6) 0.018(6) -0.004(6)
O4 0.015(6) 0.022(7) 0.042(8) -0.003(6) 0.007(6) -0.002(5)
O5 0.020(6) 0.035(7) 0.023(6) -0.002(6) 0.008(5) -0.002(6)
C1 0.050(14) 0.051(14) 0.061(15) -0.003(12) 0.043(13) -0.005(11)
C2 0.114(23) 0.078(19) 0.058(16) -0.024(15) 0.073(17) -0.051(17)
C3 0.034(12) 0.053(15) 0.039(12) 0.019(11) 0.018(10) 0.013(11)
C4 0.059(16) 0.007(11) 0.203(33) 0.009(16) 0.070(20) -0.006(11)
C5 0.030(12) 0.057(15) 0.067(15) -0.003(13) 0.012(11) 0.015(11)
C6 0.032(12) 0.053(15) 0.065(15) 0.018(12) 0.028(12) 0.016(11)
C7 0.029(11) 0.035(12) 0.070(15) 0.017(11) 0.024(11) 0.008(10)

loop_
_atom_site_label
_atom_site_type_symbol
_atom_site_fract_x
_atom_site_fract_y
_atom_site_fract_z
_atom_site_U_iso_or_equiv
_atom_site_thermal_displace_type
_atom_site_occupancy
_atom_site_calc_flag
_atom_site_refinement_flags
_atom_site_disorder_group
Mo1 Mo 0.46591(15) 0.13064(14) 0.03661(13) 0.0254(4) Uani 1 d . .
Mo2 Mo 0.71720(15) 0.09500(14) 0.10652(13) 0.0240(4) Uani 1 d . .
Cl1 Cl 0.3240(5) 0.2621(5) -0.0887(5) 0.0466(15) Uani 1 d . .
Cl2 Cl 0.8922(4) 0.1640(4) 0.0575(4) 0.0379(13) Uani 1 d . .
P1 P 0.8837(5) -0.0437(5) 0.2404(5) 0.0356(13) Uani 1 d . .
O1 O 0.5753(10) -0.0051(10) 0.1063(9) 0.020(3) Uani 1 d . .
O2 O 0.3080(10) 0.0303(10) 0.0281(9) 0.025(3) Uani 1 d . .
O3 O 0.4644(11) 0.2011(11) 0.1514(10) 0.031(3) Uani 1 d . .
O4 O 0.6023(10) 0.2040(10) -0.0079(10) 0.027(3) Uani 1 d . .
O5 O 0.7490(10) 0.1720(10) 0.2253(9) 0.026(3) Uani 1 d . .
C1 C 0.2412(20) 0.0515(19) 0.1043(18) 0.048(6) Uani 1 d . .
H1A H 0.1533(20) 0.0276(19) 0.0709(18) 0.110(53) Uiso 1 calc R .
H1B H 0.2422(20) 0.1333(19) 0.1198(18) 0.110(53) Uiso 1 calc R .
C2 C 0.3019(24) -0.0130(22) 0.2107(18) 0.072(9) Uani 1 d . .
H2A H 0.2650(83) 0.0113(78) 0.2649(36) 0.054(17) Uiso 1 calc R .
H2B H 0.3916(30) 0.0024(84) 0.2382(55) 0.054(17) Uiso 1 calc R .
H2C H 0.2880(101) -0.0941(23) 0.1974(27) 0.054(17) Uiso 1 calc R .
C3 C 0.6152(19) 0.2943(18) -0.0779(17) 0.041(5) Uani 1 d . .
H3A H 0.5383(19) 0.3003(18) -0.1423(17) 0.110(53) Uiso 1 calc R .
H3B H 0.6856(19) 0.2779(18) -0.1038(17) 0.110(53) Uiso 1 calc R .
C4 C 0.6385(22) 0.4042(17) -0.0154(25) 0.083(10) Uani 1 d . .
H4A H 0.7255(38) 0.4073(48) 0.0329(78) 0.054(17) Uiso 1 calc R .
H4B H 0.5835(86) 0.4090(50) 0.0281(82) 0.054(17) Uiso 1 calc R .
H4C H 0.6214(111) 0.4674(17) -0.0668(26) 0.054(17) Uiso 1 calc R .
C5 C 0.8279(18) -0.1213(19) 0.3348(18) 0.052(6) Uani 1 d . .
H5A H 0.8097(104) -0.0684(21) 0.3852(63) 0.054(17) Uiso 1 calc R .
H5B H 0.8920(49) -0.1748(73) 0.3761(72) 0.054(17) Uiso 1 calc R .
H5C H 0.7519(66) -0.1625(81) 0.2939(19) 0.054(17) Uiso 1 calc R .
C6 C 1.0067(18) 0.0442(18) 0.3340(18) 0.047(6) Uani 1 d . .
H6A H 0.9686(18) 0.1027(66) 0.3656(77) 0.054(17) Uiso 1 calc R .
H6B H 1.0555(73) 0.0797(82) 0.2939(27) 0.054(17) Uiso 1 calc R .
H6C H 1.0613(68) -0.0030(26) 0.3925(57) 0.054(17) Uiso 1 calc R .
C7 C 0.9712(18) -0.1377(17) 0.1812(18) 0.043(5) Uani 1 d . .
H7A H 0.9143(27) -0.1933(66) 0.1342(80) 0.054(17) Uiso 1 calc R .
H7B H 1.0358(76) -0.1768(78) 0.2398(18) 0.054(17) Uiso 1 calc R .
H7C H 1.0101(93) -0.0934(21) 0.1380(82) 0.054(17) Uiso 1 calc R .

loop_
_atom_type_symbol
_atom_type_description
_atom_type_scat_dispersion_real
_atom_type_scat_dispersion_imag
_atom_type_scat_source
C C 0.0033 0.0016 'International Tables Vol C Tables 4.2.6.8 and 6.1.1.4'
H H 0.0000 0.0000 'International Tables Vol C Tables 4.2.6.8 and 6.1.1.4'
O O 0.0106 0.0060 'International Tables Vol C Tables 4.2.6.8 and 6.1.1.4'
P P 0.1023 0.0942 'International Tables Vol C Tables 4.2.6.8 and 6.1.1.4'
Cl Cl 0.1484 0.1585 'International Tables Vol C Tables 4.2.6.8 and 6.1.1.4'
Mo Mo -1.6832 0.6857 'International Tables Vol C Tables 4.2.6.8 and 6.1.1.4'

loop_
_geom_angle_atom_site_label_1
_geom_angle_atom_site_label_2
_geom_angle_atom_site_label_3
_geom_angle
_geom_angle_site_symmetry_1
_geom_angle_site_symmetry_3
_geom_angle_publ_flag
O3 Mo1 O4 106.0(5) . . ?
O3 Mo1 O1 100.4(5) . . ?
O4 Mo1 O1 93.0(4) . . ?
O3 Mo1 O2 93.3(5) . . ?
O4 Mo1 O2 160.1(5) . . ?
O1 Mo1 O2 87.8(4) . . ?
O3 Mo1 O1 163.3(5) . 3_655 ?
O4 Mo1 O1 90.7(4) . 3_655 ?
O1 Mo1 O1 77.2(4) . 3_655 ?
O2 Mo1 O1 70.1(4) . 3_655 ?
O3 Mo1 Cl1 94.1(5) . . ?
O4 Mo1 Cl1 86.2(4) . . ?
O1 Mo1 Cl1 165.1(3) . . ?
O2 Mo1 Cl1 88.0(4) . . ?
O1 Mo1 Cl1 87.9(3) 3_655 . ?
O3 Mo1 Mo2 96.0(4) . . ?
O4 Mo1 Mo2 48.9(3) . . ?
O1 Mo1 Mo2 47.0(3) . . ?
O2 Mo1 Mo2 134.8(3) . . ?
O1 Mo1 Mo2 94.2(3) 3_655 . ?
Cl1 Mo1 Mo2 135.0(2) . . ?
O5 Mo2 O1 103.8(5) . . ?
O5 Mo2 O4 101.8(5) . . ?
O1 Mo2 O4 93.2(5) . . ?
O5 Mo2 O2 169.9(5) . 3_655 ?
O1 Mo2 O2 73.6(4) . 3_655 ?
O4 Mo2 O2 88.2(5) . 3_655 ?
O5 Mo2 Cl2 96.7(4) . . ?
O1 Mo2 Cl2 158.6(3) . . ?
O4 Mo2 Cl2 88.6(3) . . ?
O2 Mo2 Cl2 85.2(3) 3_655 . ?
O5 Mo2 P1 81.6(4) . . ?
O1 Mo2 P1 91.8(3) . . ?
O4 Mo2 P1 173.2(4) . . ?
O2 Mo2 P1 88.7(3) 3_655 . ?
Cl2 Mo2 P1 85.1(2) . . ?
O5 Mo2 Mo1 95.4(4) . . ?
O1 Mo2 Mo1 48.4(3) . . ?
O4 Mo2 Mo1 47.7(3) . . ?
O2 Mo2 Mo1 90.0(3) 3_655 . ?
Cl2 Mo2 Mo1 136.21(14) . . ?
P1 Mo2 Mo1 138.42(14) . . ?
C5 P1 C7 110.1(10) . . ?
C5 P1 C6 101.6(10) . . ?
C7 P1 C6 102.8(9) . . ?
C5 P1 Mo2 114.9(7) . . ?
C7 P1 Mo2 117.9(7) . . ?
C6 P1 Mo2 107.4(7) . . ?
Mo2 O1 Mo1 84.6(4) . . ?
Mo2 O1 Mo1 109.1(5) . 3_655 ?
Mo1 O1 Mo1 102.8(4) . 3_655 ?
C1 O2 Mo1 119.6(11) . . ?
C1 O2 Mo2 133.4(11) . 3_655 ?
Mo1 O2 Mo2 107.0(5) . 3_655 ?
C3 O4 Mo1 138.5(11) . . ?
C3 O4 Mo2 137.9(11) . . ?
Mo1 O4 Mo2 83.4(5) . . ?
O2 C1 C2 110.5(18) . . ?
O4 C3 C4 109.6(17) . . ?

loop_
_geom_bond_atom_site_label_1
_geom_bond_atom_site_label_2
_geom_bond_distance
_geom_bond_site_symmetry_2
_geom_bond_publ_flag
Mo1 O3 1.684(11) . ?
Mo1 O4 1.991(12) . ?
Mo1 O1 2.009(11) . ?
Mo1 O2 2.087(11) . ?
Mo1 O1 2.258(11) 3_655 ?
Mo1 Cl1 2.384(5) . ?
Mo1 Mo2 2.675(2) . ?
Mo2 O5 1.692(11) . ?
Mo2 O1 1.966(10) . ?
Mo2 O4 2.029(12) . ?
Mo2 O2 2.197(11) 3_655 ?
Mo2 Cl2 2.385(5) . ?
Mo2 P1 2.612(6) . ?
P1 C5 1.78(2) . ?
P1 C7 1.79(2) . ?
P1 C6 1.80(2) . ?
O1 Mo1 2.258(11) 3_655 ?
O2 C1 1.43(2) . ?
O2 Mo2 2.197(11) 3_655 ?
O4 C3 1.42(2) . ?
C1 C2 1.50(3) . ?
C3 C4 1.48(3) . ?
